data_1558813
loop_
_publ_author_name
'Zhang, Jianhua'
'Wang, Hai-Ping'
'Zhang, Lu-Yin'
'Wei, Shi-Chao'
'Wei, Zhang-Wen'
'Pan, Mei'
'Su, Cheng-Yong'

_publ_section_title
;
 Coordinative-to-Covalent Transformation, Isomerization Dynamics, and
 Logic Gate Application of Dithienylethene Based Photochromic Cages
;
_journal_name_full 'Chemical Science'
_journal_paper_doi 10.1039/D0SC03290E
_journal_year 2020
_chemical_formula_moiety 'C27 H22 N2 O2 S2'
_chemical_formula_sum 'C27 H22 N2 O2 S2'
_chemical_formula_weight 470.58
_chemical_name_common C-PADTE
_space_group_crystal_system monoclinic
_space_group_IT_number 15
_space_group_name_Hall '-C 2yc'
_space_group_name_H-M_alt 'C 1 2/c 1'
_atom_sites_solution_hydrogens geom
_atom_sites_solution_primary dual
_audit_creation_date 2019-05-30
_audit_creation_method
;
Olex2 1.2
(compiled 2018.05.29 svn.r3508 for OlexSys, GUI svn.r5506)
;
_audit_update_record
;
2019-05-30 deposited with the CCDC.	2020-08-06 downloaded from the CCDC.
;
_cell_angle_alpha 90
_cell_angle_beta 92.884(5)
_cell_angle_gamma 90
_cell_formula_units_Z 4
_cell_length_a 22.3150(13)
_cell_length_b 12.4269(5)
_cell_length_c 8.2043(5)
_cell_measurement_reflns_used 1229
_cell_measurement_temperature 150.00(10)
_cell_measurement_theta_max 71.4700
_cell_measurement_theta_min 3.9470
_cell_volume 2272.2(2)
_computing_cell_refinement 'CrysAlisPro 1.171.39.46 (Rigaku OD, 2018)'
_computing_data_collection 'CrysAlisPro 1.171.39.46 (Rigaku OD, 2018)'
_computing_data_reduction 'CrysAlisPro 1.171.39.46 (Rigaku OD, 2018)'
_computing_molecular_graphics 'Olex2 (Dolomanov et al., 2009)'
_computing_publication_material 'Olex2 (Dolomanov et al., 2009)'
_computing_structure_refinement 'ShelXL (Sheldrick, 2015)'
_computing_structure_solution 'ShelXT (Sheldrick, 2015)'
_diffrn_ambient_environment N~2~
_diffrn_ambient_temperature 150.00(10)
_diffrn_detector 'CCD plate'
_diffrn_detector_area_resol_mean 10.6525
_diffrn_detector_type Atlas
_diffrn_measured_fraction_theta_full 0.993
_diffrn_measured_fraction_theta_max 0.958
_diffrn_measurement_details
;
List of Runs (angles in degrees, time in seconds):

  # Type    Start    End  Width  t~exp~   \w     \q     \k     \f   Frames
#--------------------------------------------------------------------------
  1  \w   -110.00 -19.00   1.00    5.00    --  -39.95 -38.00  90.00   91
  2  \w   -113.00 -26.00   1.00    5.00    --  -39.95 -38.00-180.00   87
  3  \w     77.00 170.00   1.00    7.50    --  104.53  30.00  90.00   93
  4  \w     38.00 130.00   1.00    7.50    --  104.53 -45.00 -90.00   92
  5  \w     35.00 128.00   1.00    7.50    --  104.53 -61.00 120.00   93
  6  \w    101.00 178.00   1.00    7.50    --  104.53 125.00-120.00   77
;
_diffrn_measurement_device 'four-circle diffractometer'
_diffrn_measurement_device_type 'SuperNova, Dual, Cu at home/near, Atlas'
_diffrn_measurement_method '\w scans'
_diffrn_orient_matrix_type 'CrysAlisPro convention (1999,Acta A55,543-557)'
_diffrn_orient_matrix_UB_11 -0.0171497000
_diffrn_orient_matrix_UB_12 0.0317074000
_diffrn_orient_matrix_UB_13 -0.1777539000
_diffrn_orient_matrix_UB_21 0.0656481000
_diffrn_orient_matrix_UB_22 -0.0155769000
_diffrn_orient_matrix_UB_23 -0.0451990000
_diffrn_orient_matrix_UB_31 -0.0131104000
_diffrn_orient_matrix_UB_32 -0.1188294000
_diffrn_orient_matrix_UB_33 -0.0415169000
_diffrn_radiation_monochromator mirror
_diffrn_radiation_probe x-ray
_diffrn_radiation_type CuK\a
_diffrn_radiation_wavelength 1.54184
_diffrn_reflns_av_R_equivalents 0.0245
_diffrn_reflns_av_unetI/netI 0.0399
_diffrn_reflns_Laue_measured_fraction_full 0.993
_diffrn_reflns_Laue_measured_fraction_max 0.958
_diffrn_reflns_limit_h_max 27
_diffrn_reflns_limit_h_min -27
_diffrn_reflns_limit_k_max 9
_diffrn_reflns_limit_k_min -14
_diffrn_reflns_limit_l_max 9
_diffrn_reflns_limit_l_min -9
_diffrn_reflns_number 3604
_diffrn_reflns_point_group_measured_fraction_full 0.993
_diffrn_reflns_point_group_measured_fraction_max 0.958
_diffrn_reflns_theta_full 67.684
_diffrn_reflns_theta_max 72.741
_diffrn_reflns_theta_min 3.967
_diffrn_source 'micro-focus sealed X-ray tube'
_diffrn_source_type 'SuperNova (Cu) X-ray Source'
_exptl_absorpt_coefficient_mu 2.348
_exptl_absorpt_correction_T_max 1.00000
_exptl_absorpt_correction_T_min 0.87233
_exptl_absorpt_correction_type multi-scan
_exptl_absorpt_process_details
;
CrysAlisPro 1.171.39.46 (Rigaku Oxford Diffraction, 2018)
Empirical absorption correction using spherical harmonics,
 implemented in SCALE3 ABSPACK scaling algorithm.
;
_exptl_crystal_colour blue
_exptl_crystal_colour_primary blue
_exptl_crystal_density_diffrn 1.376
_exptl_crystal_description block
_exptl_crystal_F_000 984
_exptl_crystal_size_max 0.2
_exptl_crystal_size_mid 0.2
_exptl_crystal_size_min 0.2
_refine_diff_density_max 1.041
_refine_diff_density_min -0.425
_refine_diff_density_rms 0.072
_refine_ls_extinction_method none
_refine_ls_goodness_of_fit_ref 1.034
_refine_ls_hydrogen_treatment constr
_refine_ls_matrix_type full
_refine_ls_number_parameters 151
_refine_ls_number_reflns 2171
_refine_ls_number_restraints 19
_refine_ls_restrained_S_all 1.058
_refine_ls_R_factor_all 0.0819
_refine_ls_R_factor_gt 0.0624
_refine_ls_shift/su_max 0.000
_refine_ls_shift/su_mean 0.000
_refine_ls_structure_factor_coef Fsqd
_refine_ls_weighting_details 'w=1/[\s^2^(Fo^2^)+(0.0643P)^2^+9.1851P] where P=(Fo^2^+2Fc^2^)/3'
_refine_ls_weighting_scheme calc
_refine_ls_wR_factor_gt 0.1505
_refine_ls_wR_factor_ref 0.1658
_reflns_Friedel_coverage 0.000
_reflns_number_gt 1661
_reflns_number_total 2171
_reflns_threshold_expression 'I > 2\s(I)'
_cod_data_source_file d0sc03290e2.cif
_cod_data_source_block C-PADTE
_cod_database_code 1558813
_shelx_shelxl_version_number 2014/7
_chemical_oxdiff_usercomment C4A-C5-MGCL2
_shelx_space_group_comment
;
The symmetry employed for this shelxl refinement is uniquely defined
by the following loop, which should always be used as a source of
symmetry information in preference to the above space-group names.
They are only intended as comments.
;
_shelx_estimated_absorpt_t_max 0.651
_shelx_estimated_absorpt_t_min 0.651
_reflns_odcompleteness_completeness 99.29
_reflns_odcompleteness_iscentric 1
_reflns_odcompleteness_theta 66.49
_olex2_refinement_description
;
1. Fixed Uiso
 At 1.2 times of:
  All C(H) groups, All C(H,H) groups
 At 1.5 times of:
  All C(H,H,H) groups
2. Rigid bond restraints
 C10, C11
 with sigma for 1-2 distances of 0.01 and sigma for 1-3 distances of 0.01
3. Uiso/Uaniso restraints and constraints
C10 \\sim C11: within 2A with sigma of 0.01 and sigma for terminal atoms of 0.02
Uanis(C11) \\sim Ueq, Uanis(C10) \\sim Ueq: with sigma of 0.01 and sigma for
terminal atoms of 0.01
4. Others
 Fixed Sof: H14A(0.5) H14B(0.5)
5.a Secondary CH2 refined with riding coordinates:
 C13(H13A,H13B), C14(H14A,H14B)
5.b Aromatic/amide H refined with riding coordinates:
 C1(H1), C3(H3), C4(H4), C8(H8), C6(H6)
5.c Idealised Me refined as rotating group:
 C11(H11A,H11B,H11C)
;
_olex2_submission_special_instructions 'No special instructions were received'
_oxdiff_exptl_absorpt_empirical_details
;
Empirical correction (ABSPACK) includes:
- Absorption correction using spherical harmonics
- Frame scaling
;
_oxdiff_exptl_absorpt_empirical_full_max 1.523
_oxdiff_exptl_absorpt_empirical_full_min 0.771

loop_
_space_group_symop_operation_xyz
'x, y, z'
'-x, y, -z+1/2'
'x+1/2, y+1/2, z'
'-x+1/2, y+1/2, -z+1/2'
'-x, -y, -z'
'x, -y, z-1/2'
'-x+1/2, -y+1/2, -z'
'x+1/2, -y+1/2, z-1/2'

loop_
_atom_site_label
_atom_site_type_symbol
_atom_site_fract_x
_atom_site_fract_y
_atom_site_fract_z
_atom_site_U_iso_or_equiv
_atom_site_adp_type
_atom_site_occupancy
_atom_site_site_symmetry_order
_atom_site_calc_flag
_atom_site_refinement_flags_posn
_atom_site_refinement_flags_adp
_atom_site_refinement_flags_occupancy
_atom_site_disorder_assembly
_atom_site_disorder_group
S1 S 0.43395(4) 0.10707(6) 0.38657(12) 0.0351(3) Uani 1 1 d . . . . .
O1 O 0.18012(12) 0.0114(2) 0.9289(4) 0.0485(7) Uani 1 1 d . . . . .
N1 N 0.26109(15) 0.2222(2) 0.7601(4) 0.0436(8) Uani 1 1 d . . . . .
C1 C 0.20020(16) 0.0986(3) 0.8976(5) 0.0394(9) Uani 1 1 d . . . . .
H1 H 0.1833 0.1585 0.9458 0.047 Uiso 1 1 calc R . . . .
C2 C 0.24985(16) 0.1172(3) 0.7878(4) 0.0343(8) Uani 1 1 d . . . . .
C3 C 0.28088(16) 0.0345(3) 0.7181(5) 0.0354(8) Uani 1 1 d . . . . .
H3 H 0.2718 -0.0368 0.7408 0.042 Uiso 1 1 calc R . . . .
C4 C 0.32581(15) 0.0592(3) 0.6137(4) 0.0327(8) Uani 1 1 d . . . . .
H4 H 0.3478 0.0046 0.5672 0.039 Uiso 1 1 calc R . . . .
C5 C 0.33773(15) 0.1663(3) 0.5790(4) 0.0322(8) Uani 1 1 d . . . . .
C7 C 0.38392(15) 0.2007(3) 0.4699(4) 0.0325(8) Uani 1 1 d . . . . .
C8 C 0.39502(16) 0.3034(3) 0.4260(5) 0.0380(9) Uani 1 1 d . . . . .
H8 H 0.3712 0.3607 0.4564 0.046 Uiso 1 1 calc R . . . .
C9 C 0.44576(16) 0.3172(3) 0.3299(5) 0.0355(8) Uani 1 1 d . . . . .
C10 C 0.4679(2) 0.2111(3) 0.2601(7) 0.0605(13) Uani 1 1 d . U . . .
C11 C 0.4379(2) 0.1985(3) 0.0729(6) 0.0638(13) Uani 1 1 d . U . . .
H11A H 0.4546 0.2517 0.0037 0.096 Uiso 1 1 calc GR . . . .
H11B H 0.3953 0.2084 0.0742 0.096 Uiso 1 1 calc GR . . . .
H11C H 0.4464 0.1280 0.0321 0.096 Uiso 1 1 calc GR . . . .
C12 C 0.47262(14) 0.4109(2) 0.2915(4) 0.0283(7) Uani 1 1 d . . . . .
C13 C 0.45215(15) 0.5242(3) 0.3221(5) 0.0342(8) Uani 1 1 d . . . . .
H13A H 0.4497 0.5374 0.4381 0.041 Uiso 1 1 calc R . . . .
H13B H 0.4131 0.5372 0.2684 0.041 Uiso 1 1 calc R . . . .
C14 C 0.5000 0.5965(4) 0.2500 0.0390(12) Uani 1 2 d S T P . .
H14A H 0.4817 0.6422 0.1655 0.047 Uiso 0.5 1 calc R . . . .
H14B H 0.5183 0.6422 0.3345 0.047 Uiso 0.5 1 calc R . . . .
C6 C 0.30400(17) 0.2443(3) 0.6586(5) 0.0451(10) Uani 1 1 d . . . . .
H6 H 0.3123 0.3163 0.6387 0.054 Uiso 1 1 calc R . . . .

loop_
_atom_site_aniso_label
_atom_site_aniso_U_11
_atom_site_aniso_U_22
_atom_site_aniso_U_33
_atom_site_aniso_U_23
_atom_site_aniso_U_13
_atom_site_aniso_U_12
S1 0.0372(5) 0.0201(4) 0.0500(5) 0.0033(4) 0.0215(4) 0.0001(3)
O1 0.0465(16) 0.0418(16) 0.0591(18) 0.0088(13) 0.0212(13) -0.0085(12)
N1 0.0462(18) 0.0299(16) 0.057(2) -0.0042(15) 0.0257(16) -0.0015(13)
C1 0.0357(18) 0.039(2) 0.045(2) 0.0037(17) 0.0137(16) -0.0016(16)
C2 0.0339(18) 0.0337(19) 0.0358(19) 0.0022(15) 0.0082(15) -0.0043(14)
C3 0.0378(19) 0.0266(17) 0.043(2) 0.0044(15) 0.0101(16) -0.0024(14)
C4 0.0343(17) 0.0266(17) 0.0377(19) 0.0012(15) 0.0075(15) 0.0018(14)
C5 0.0307(17) 0.0281(17) 0.0388(19) -0.0015(15) 0.0105(14) -0.0031(13)
C7 0.0322(17) 0.0250(17) 0.041(2) -0.0034(14) 0.0133(15) -0.0013(13)
C8 0.0399(19) 0.0217(17) 0.054(2) -0.0059(16) 0.0223(17) -0.0008(14)
C9 0.0367(18) 0.0202(15) 0.052(2) -0.0038(15) 0.0211(16) -0.0017(13)
C10 0.066(3) 0.0258(19) 0.094(3) -0.007(2) 0.048(2) -0.0038(18)
C11 0.083(3) 0.034(2) 0.071(3) -0.008(2) -0.025(3) 0.002(2)
C12 0.0324(17) 0.0178(16) 0.0353(17) -0.0012(13) 0.0076(14) 0.0013(12)
C13 0.0342(18) 0.0192(16) 0.050(2) -0.0019(15) 0.0139(16) 0.0006(13)
C14 0.042(3) 0.023(2) 0.053(3) 0.000 0.016(2) 0.000
C6 0.047(2) 0.0278(18) 0.063(3) -0.0029(18) 0.032(2) -0.0041(16)

loop_
_atom_type_symbol
_atom_type_description
_atom_type_scat_dispersion_real
_atom_type_scat_dispersion_imag
_atom_type_scat_source
C C 0.0181 0.0091 'International Tables Vol C Tables 4.2.6.8 and 6.1.1.4'
H H 0.0000 0.0000 'International Tables Vol C Tables 4.2.6.8 and 6.1.1.4'
N N 0.0311 0.0180 'International Tables Vol C Tables 4.2.6.8 and 6.1.1.4'
O O 0.0492 0.0322 'International Tables Vol C Tables 4.2.6.8 and 6.1.1.4'
S S 0.3331 0.5567 'International Tables Vol C Tables 4.2.6.8 and 6.1.1.4'

loop_
_geom_angle_atom_site_label_1
_geom_angle_atom_site_label_2
_geom_angle_atom_site_label_3
_geom_angle
_geom_angle_site_symmetry_1
_geom_angle_site_symmetry_3
_geom_angle_publ_flag
C7 S1 C10 92.37(17) . . ?
C6 N1 C2 116.8(3) . . ?
O1 C1 H1 117.7 . . ?
O1 C1 C2 124.5(4) . . ?
C2 C1 H1 117.7 . . ?
N1 C2 C1 113.8(3) . . ?
N1 C2 C3 123.3(3) . . ?
C3 C2 C1 122.9(3) . . ?
C2 C3 H3 120.5 . . ?
C2 C3 C4 119.0(3) . . ?
C4 C3 H3 120.5 . . ?
C3 C4 H4 120.3 . . ?
C3 C4 C5 119.4(3) . . ?
C5 C4 H4 120.3 . . ?
C4 C5 C7 123.6(3) . . ?
C4 C5 C6 116.9(3) . . ?
C6 C5 C7 119.5(3) . . ?
C5 C7 S1 121.4(3) . . ?
C8 C7 S1 112.9(2) . . ?
C8 C7 C5 125.6(3) . . ?
C7 C8 H8 122.5 . . ?
C7 C8 C9 115.1(3) . . ?
C9 C8 H8 122.5 . . ?
C8 C9 C10 112.6(3) . . ?
C12 C9 C8 127.4(3) . . ?
C12 C9 C10 120.0(3) . . ?
C9 C10 S1 104.2(3) . . ?
C9 C10 C11 107.8(4) . . ?
C10 C10 S1 120.0(4) 2_655 . ?
C10 C10 C9 112.5(3) 2_655 . ?
C10 C10 C11 104.5(5) 2_655 . ?
C11 C10 S1 107.3(3) . . ?
C10 C11 H11A 109.5 . . ?
C10 C11 H11B 109.5 . . ?
C10 C11 H11C 109.5 . . ?
H11A C11 H11B 109.5 . . ?
H11A C11 H11C 109.5 . . ?
H11B C11 H11C 109.5 . . ?
C9 C12 C12 120.68(19) . 2_655 ?
C9 C12 C13 128.6(3) . . ?
C12 C12 C13 110.69(17) 2_655 . ?
C12 C13 H13A 110.7 . . ?
C12 C13 H13B 110.7 . . ?
C12 C13 C14 105.1(3) . . ?
H13A C13 H13B 108.8 . . ?
C14 C13 H13A 110.7 . . ?
C14 C13 H13B 110.7 . . ?
C13 C14 C13 108.4(4) 2_655 . ?
C13 C14 H14A 110.0 2_655 . ?
C13 C14 H14A 110.0 . . ?
C13 C14 H14B 110.0 . . ?
C13 C14 H14B 110.0 2_655 . ?
H14A C14 H14B 108.4 . . ?
N1 C6 C5 124.5(3) . . ?
N1 C6 H6 117.7 . . ?
C5 C6 H6 117.7 . . ?

loop_
_geom_bond_atom_site_label_1
_geom_bond_atom_site_label_2
_geom_bond_distance
_geom_bond_site_symmetry_2
_geom_bond_publ_flag
S1 C7 1.773(3) . ?
S1 C10 1.844(4) . ?
O1 C1 1.205(5) . ?
N1 C2 1.350(5) . ?
N1 C6 1.329(5) . ?
C1 H1 0.9300 . ?
C1 C2 1.481(5) . ?
C2 C3 1.379(5) . ?
C3 H3 0.9300 . ?
C3 C4 1.386(5) . ?
C4 H4 0.9300 . ?
C4 C5 1.389(5) . ?
C5 C7 1.463(4) . ?
C5 C6 1.408(5) . ?
C7 C8 1.353(5) . ?
C8 H8 0.9300 . ?
C8 C9 1.422(5) . ?
C9 C10 1.529(5) . ?
C9 C12 1.353(5) . ?
C10 C10 1.450(9) 2_655 ?
C10 C11 1.652(7) . ?
C11 H11A 0.9600 . ?
C11 H11B 0.9600 . ?
C11 H11C 0.9600 . ?
C12 C12 1.429(6) 2_655 ?
C12 C13 1.505(4) . ?
C13 H13A 0.9700 . ?
C13 H13B 0.9700 . ?
C13 C14 1.537(4) . ?
C14 C13 1.536(4) 2_655 ?
C14 H14A 0.9700 . ?
C14 H14B 0.9700 . ?
C6 H6 0.9300 . ?
